data_4335815
loop_
_publ_author_name
'Robert M. Edkins'
'Katharina Fucke'
'Michael J. G. Peach'
'Andrew G. Crawford'
'Todd B. Marder'
'Andrew Beeby'

_publ_section_title
;
 Syntheses, Structures, and Comparison of the Photophysical Properties of
 Cyclometalated Iridium Complexes Containing the Isomeric 1- and
 2-(2'-pyridyl)pyrene Ligands
;
_journal_name_full 'Inorganic Chemistry'
_journal_page_first 9842
_journal_page_last 9860
_journal_paper_doi 10.1021/ic400819f
_journal_volume 52
_journal_year 2013
_chemical_formula_moiety 'C21 H13 N'
_chemical_formula_sum 'C21 H13 N'
_chemical_formula_weight 279.32
_chemical_name_systematic
;
 ? 
;
_space_group_crystal_system monoclinic
_space_group_IT_number 14
_space_group_name_Hall '-P 2ybc'
_space_group_name_H-M_alt 'P 1 21/c 1'
_symmetry_space_group_name_Hall '-P 2ybc'
_symmetry_space_group_name_H-M 'P 1 21/c 1'
_atom_sites_solution_hydrogens geom
_atom_sites_solution_primary direct
_atom_sites_solution_secondary difmap
_audit_creation_date 2011-06-06
_audit_creation_method
;
  Olex2 1.1
  (compiled Feb 15 2011 20:38:53, GUI svn.r3494)
;
_cell_angle_alpha 90.00
_cell_angle_beta 96.148(12)
_cell_angle_gamma 90.00
_cell_formula_units_Z 4
_cell_length_a 4.5551(4)
_cell_length_b 22.1192(19)
_cell_length_c 13.390(2)
_cell_measurement_reflns_used 785
_cell_measurement_temperature 120.0
_cell_measurement_theta_max 28.9997
_cell_measurement_theta_min 2.7544
_cell_volume 1341.4(3)
_computing_cell_refinement
;
CrysAlisPro, Oxford Diffraction Ltd.,
Version 1.171.33.55 (release 05-01-2010 CrysAlis171 .NET)
(compiled Jan  5 2010,16:28:46)
;
_computing_data_collection
;
CrysAlisPro, Oxford Diffraction Ltd.,
Version 1.171.33.55 (release 05-01-2010 CrysAlis171 .NET)
(compiled Jan  5 2010,16:28:46)
;
_computing_data_reduction
;
CrysAlisPro, Oxford Diffraction Ltd.,
Version 1.171.33.55 (release 05-01-2010 CrysAlis171 .NET)
(compiled Jan  5 2010,16:28:46)
;
_computing_molecular_graphics
;
O. V. Dolomanov, L. J. Bourhis, R. J. Gildea, J. A. K. Howard and H. Puschmann,
OLEX2: a complete structure solution, refinement and analysis program.
J. Appl. Cryst. (2009). 42, 339-341.
;
_computing_publication_material
;
O. V. Dolomanov, L. J. Bourhis, R. J. Gildea, J. A. K. Howard and H. Puschmann,
OLEX2: a complete structure solution, refinement and analysis program.
J. Appl. Cryst. (2009). 42, 339-341.
;
_computing_structure_refinement 'SHELXL-97 (Sheldrick, 1997)'
_computing_structure_solution 'smtbx-flip (Bourhis, 2008)'
_diffrn_ambient_temperature 120.0
_diffrn_detector_area_resol_mean 8.0756
_diffrn_measured_fraction_theta_full 0.999
_diffrn_measured_fraction_theta_max 0.999
_diffrn_measurement_details
;
  1 omega  -89.00  -61.00   1.0000   10.0000
omega____ theta____ kappa____ phi______ frames
    -      -18.0928  179.0000 -150.0000 28

  2 omega  -95.00  -61.00   1.0000   10.0000
omega____ theta____ kappa____ phi______ frames
    -      -18.0928  179.0000   60.0000 34

  3 omega  -85.00  -35.00   1.0000   10.0000
omega____ theta____ kappa____ phi______ frames
    -      -18.0928    0.0000   60.0000 50
;
_diffrn_measurement_device_type 'Xcalibur, Sapphire3, Gemini ultra'
_diffrn_measurement_method '\w scans'
_diffrn_orient_matrix_UB_11 0.0849445000
_diffrn_orient_matrix_UB_12 0.0032509000
_diffrn_orient_matrix_UB_13 -0.0410619000
_diffrn_orient_matrix_UB_21 -0.0489312000
_diffrn_orient_matrix_UB_22 -0.0287384000
_diffrn_orient_matrix_UB_23 -0.0183700000
_diffrn_orient_matrix_UB_31 -0.1221435000
_diffrn_orient_matrix_UB_32 0.0137647000
_diffrn_orient_matrix_UB_33 -0.0285528000
_diffrn_radiation_monochromator graphite
_diffrn_radiation_type 'Mo K\a'
_diffrn_radiation_wavelength 0.7107
_diffrn_reflns_av_R_equivalents 0.0383
_diffrn_reflns_av_unetI/netI 0.0528
_diffrn_reflns_limit_h_max 5
_diffrn_reflns_limit_h_min -5
_diffrn_reflns_limit_k_max 27
_diffrn_reflns_limit_k_min -27
_diffrn_reflns_limit_l_max 16
_diffrn_reflns_limit_l_min -16
_diffrn_reflns_number 9403
_diffrn_reflns_theta_full 26.00
_diffrn_reflns_theta_max 26.00
_diffrn_reflns_theta_min 3.06
_diffrn_source 'Enhance (Mo) x-ray Source'
_exptl_absorpt_coefficient_mu 0.080
_exptl_absorpt_correction_T_max 1.00000
_exptl_absorpt_correction_T_min 0.91660
_exptl_absorpt_correction_type multi-scan
_exptl_absorpt_process_details
;
CrysAlisPro, Oxford Diffraction Ltd.,
Version 1.171.33.55 (release 05-01-2010 CrysAlis171 .NET)
(compiled Jan  5 2010,16:28:46)
empirical absorption correction using spherical harmonics,
 implemented in SCALE3 ABSPACK scaling algorithm.
;
_exptl_crystal_colour 'clear whitish colourless'
_exptl_crystal_colour_lustre clear
_exptl_crystal_colour_modifier whitish
_exptl_crystal_colour_primary colourless
_exptl_crystal_density_diffrn 1.383
_exptl_crystal_description prism
_exptl_crystal_F_000 584
_exptl_crystal_size_max 0.2464
_exptl_crystal_size_mid 0.0586
_exptl_crystal_size_min 0.0477
_refine_diff_density_max 0.209
_refine_diff_density_min -0.222
_refine_diff_density_rms 0.038
_refine_ls_extinction_method none
_refine_ls_goodness_of_fit_ref 0.907
_refine_ls_hydrogen_treatment mixed
_refine_ls_matrix_type full
_refine_ls_number_parameters 215
_refine_ls_number_reflns 2637
_refine_ls_number_restraints 0
_refine_ls_restrained_S_all 0.907
_refine_ls_R_factor_all 0.0858
_refine_ls_R_factor_gt 0.0444
_refine_ls_shift/su_max 0.002
_refine_ls_shift/su_mean 0.000
_refine_ls_structure_factor_coef Fsqd
_refine_ls_weighting_details 'calc w=1/[\s^2^(Fo^2^)+(0.0487P)^2^+0.0000P] where P=(Fo^2^+2Fc^2^)/3'
_refine_ls_weighting_scheme calc
_refine_ls_wR_factor_gt 0.0873
_refine_ls_wR_factor_ref 0.0965
_reflns_number_gt 1628
_reflns_number_total 2637
_reflns_threshold_expression >2sigma(I)
_cod_data_source_file ic400819f_si_002_1.cif
_cod_data_source_block 2-pypyrH
_cod_original_cell_volume 1341.3(3)
_cod_database_code 4335815
_chemical_oxdiff_formula 'C20 H20 N5 O5'
_reflns_odcompleteness_completeness 66.78
_reflns_odcompleteness_iscentric 1
_reflns_odcompleteness_theta 26.32

loop_
_space_group_symop_id
_space_group_symop_operation_xyz
1 'x, y, z'
2 '-x, y+1/2, -z+1/2'
3 '-x, -y, -z'
4 'x, -y-1/2, z-1/2'

loop_
_atom_site_label
_atom_site_type_symbol
_atom_site_fract_x
_atom_site_fract_y
_atom_site_fract_z
_atom_site_U_iso_or_equiv
_atom_site_adp_type
_atom_site_occupancy
_atom_site_symmetry_multiplicity
_atom_site_calc_flag
_atom_site_refinement_flags
_atom_site_disorder_assembly
_atom_site_disorder_group
C1 C 0.1848(3) 0.66886(7) 0.82033(11) 0.0196(4) Uani 1 1 d . . .
C2 C -0.0295(3) 0.62318(7) 0.79461(11) 0.0179(3) Uani 1 1 d . . .
C300 C -0.4462(3) 0.53104(7) 0.74280(11) 0.0197(4) Uani 1 1 d . A .
C4 C -0.1681(3) 0.61844(7) 0.69520(11) 0.0199(4) Uani 1 1 d . A .
C5 C 0.2595(3) 0.71043(7) 0.74620(11) 0.0223(4) Uani 1 1 d . . .
C6 C -0.1063(3) 0.58183(7) 0.86834(11) 0.0199(4) Uani 1 1 d . A .
C7 C -0.6610(3) 0.48165(7) 0.71482(11) 0.0213(4) Uani 1 1 d . . .
C8 C 0.6106(3) 0.75717(8) 0.87011(13) 0.0287(4) Uani 1 1 d . . .
H8 H 0.7571 0.7871 0.8869 0.034 Uiso 1 1 calc R . .
C9 C 0.3251(3) 0.67296(7) 0.91984(11) 0.0215(4) Uani 1 1 d . . .
C10 C -0.3137(3) 0.53701(7) 0.84108(11) 0.0209(4) Uani 1 1 d . . .
H10 H -0.3666 0.5097 0.8909 0.025 Uiso 1 1 calc R A .
C11 C -0.3712(3) 0.57249(7) 0.67140(11) 0.0220(4) Uani 1 1 d . . .
H11 H -0.4619 0.5692 0.6044 0.026 Uiso 1 1 calc R A .
N N -0.7290(3) 0.44159(7) 0.78612(12) 0.0315(4) Uani 0.44 1 d P A 2
C13 C 0.4744(3) 0.75405(7) 0.77336(13) 0.0271(4) Uani 1 1 d . . .
H13 H 0.5275 0.7820 0.7245 0.033 Uiso 1 1 calc R . .
C14 C -0.0910(3) 0.66180(8) 0.62251(11) 0.0250(4) Uani 1 1 d . . .
H14 H -0.1855 0.6599 0.5558 0.030 Uiso 1 1 calc R A .
C15 C -1.0606(4) 0.39254(9) 0.66175(17) 0.0424(5) Uani 1 1 d . A .
H15 H -1.2024 0.3619 0.6432 0.051 Uiso 1 1 calc R . .
C C -0.7812(4) 0.47763(8) 0.61795(13) 0.0365(4) Uani 0.44 1 d P A 2
C17 C 0.5381(3) 0.71760(7) 0.94275(12) 0.0262(4) Uani 1 1 d . . .
H17 H 0.6339 0.7207 1.0092 0.031 Uiso 1 1 calc R . .
C18 C 0.0365(3) 0.58796(8) 0.96858(11) 0.0228(4) Uani 1 1 d . . .
H18 H -0.0151 0.5611 1.0193 0.027 Uiso 1 1 calc R A .
C19 C 0.2415(3) 0.63074(8) 0.99257(11) 0.0244(4) Uani 1 1 d . A .
H19 H 0.3332 0.6330 1.0596 0.029 Uiso 1 1 calc R . .
C20 C 0.1115(3) 0.70492(7) 0.64670(11) 0.0257(4) Uani 1 1 d . A .
H20 H 0.1580 0.7326 0.5964 0.031 Uiso 1 1 calc R . .
C21 C -0.9315(4) 0.39700(9) 0.75773(17) 0.0384(5) Uani 1 1 d . . .
C23 C -0.9820(4) 0.43292(10) 0.59309(16) 0.0453(6) Uani 1 1 d . . .
C' C -0.7290(3) 0.44159(7) 0.78612(12) 0.0315(4) Uani 0.56 1 d P A 1
N' N -0.7812(4) 0.47763(8) 0.61795(13) 0.0365(4) Uani 0.56 1 d P A 1
H23 H -1.073(4) 0.4312(9) 0.5229(16) 0.069(7) Uiso 1 1 d . . .
H21 H -0.968(4) 0.3691(10) 0.8090(15) 0.066(7) Uiso 1 1 d . . .
H' H -0.652(6) 0.4417(13) 0.857(2) 0.032(8) Uiso 0.56 1 d P B 1
H H -0.753(8) 0.4995(18) 0.562(3) 0.032(11) Uiso 0.44 1 d P C 2

loop_
_atom_site_aniso_label
_atom_site_aniso_U_11
_atom_site_aniso_U_22
_atom_site_aniso_U_33
_atom_site_aniso_U_23
_atom_site_aniso_U_13
_atom_site_aniso_U_12
C1 0.0160(8) 0.0204(9) 0.0233(8) -0.0007(7) 0.0060(7) 0.0077(7)
C2 0.0159(8) 0.0180(9) 0.0203(8) 0.0002(7) 0.0050(6) 0.0069(7)
C300 0.0153(8) 0.0190(9) 0.0251(9) -0.0010(7) 0.0035(7) 0.0057(7)
C4 0.0174(8) 0.0217(10) 0.0211(8) 0.0016(7) 0.0041(7) 0.0059(7)
C5 0.0208(8) 0.0207(9) 0.0267(9) 0.0002(7) 0.0084(7) 0.0059(7)
C6 0.0193(8) 0.0197(9) 0.0211(8) 0.0001(7) 0.0040(7) 0.0052(7)
C7 0.0183(8) 0.0205(9) 0.0253(9) -0.0018(7) 0.0028(7) 0.0061(7)
C8 0.0246(10) 0.0242(11) 0.0386(11) -0.0087(8) 0.0088(8) -0.0021(8)
C9 0.0171(8) 0.0226(10) 0.0255(9) -0.0052(7) 0.0046(7) 0.0047(7)
C10 0.0236(9) 0.0180(9) 0.0220(8) 0.0028(7) 0.0064(7) 0.0047(7)
C11 0.0204(8) 0.0275(10) 0.0178(8) -0.0015(7) 0.0005(7) 0.0054(8)
N 0.0343(10) 0.0313(11) 0.0311(10) -0.0005(8) 0.0138(8) -0.0020(8)
C13 0.0259(9) 0.0206(10) 0.0369(10) 0.0015(8) 0.0133(8) 0.0008(8)
C14 0.0258(9) 0.0315(11) 0.0176(8) 0.0044(7) 0.0019(7) 0.0040(8)
C15 0.0253(10) 0.0307(12) 0.0723(16) -0.0211(11) 0.0103(10) -0.0045(8)
C 0.0383(10) 0.0377(11) 0.0315(10) 0.0018(9) -0.0060(8) -0.0001(8)
C17 0.0238(9) 0.0280(11) 0.0269(9) -0.0075(8) 0.0031(7) 0.0040(8)
C18 0.0266(9) 0.0242(10) 0.0179(8) 0.0033(7) 0.0035(7) 0.0026(7)
C19 0.0253(9) 0.0299(10) 0.0174(8) -0.0025(7) -0.0005(7) 0.0041(8)
C20 0.0252(9) 0.0257(10) 0.0275(9) 0.0095(8) 0.0086(8) 0.0030(8)
C21 0.0402(12) 0.0278(12) 0.0514(13) 0.0025(10) 0.0240(10) -0.0008(9)
C23 0.0397(12) 0.0502(15) 0.0427(13) -0.0139(11) -0.0111(10) 0.0028(11)
C' 0.0343(10) 0.0313(11) 0.0311(10) -0.0005(8) 0.0138(8) -0.0020(8)
N' 0.0383(10) 0.0377(11) 0.0315(10) 0.0018(9) -0.0060(8) -0.0001(8)

loop_
_atom_type_symbol
_atom_type_description
_atom_type_scat_dispersion_real
_atom_type_scat_dispersion_imag
_atom_type_scat_source
C C 0.0033 0.0016 'International Tables Vol C Tables 4.2.6.8 and 6.1.1.4'
H H 0.0000 0.0000 'International Tables Vol C Tables 4.2.6.8 and 6.1.1.4'
N N 0.0061 0.0033 'International Tables Vol C Tables 4.2.6.8 and 6.1.1.4'

loop_
_exptl_crystal_face_index_h
_exptl_crystal_face_index_k
_exptl_crystal_face_index_l
_exptl_crystal_face_perp_dist
_exptl_oxdiff_crystal_face_indexfrac_h
_exptl_oxdiff_crystal_face_indexfrac_k
_exptl_oxdiff_crystal_face_indexfrac_l
_exptl_oxdiff_crystal_face_x
_exptl_oxdiff_crystal_face_y
_exptl_oxdiff_crystal_face_z
0 -2 0 0.0328 -0.2582 -2.2909 0.0876 -0.0329 0.0769 -0.0025
0 2 0 0.0328 0.2582 2.2909 -0.0876 0.0329 -0.0769 0.0025
1 -1 0 0.0673 0.5238 -1.3972 0.1603 0.0334 0.0115 -0.0877
-1 1 0 0.0673 -0.5238 1.3972 -0.1603 -0.0334 -0.0115 0.0877
1 0 -1 0.0088 0.6776 0.1668 -1.3561 0.1138 -0.0133 -0.0418
0 3 1 0.0088 -0.3333 2.8878 1.2393 -0.0699 -0.0892 0.0450

loop_
_geom_angle_atom_site_label_1
_geom_angle_atom_site_label_2
_geom_angle_atom_site_label_3
_geom_angle
C5 C1 C2 120.03(14)
C9 C1 C2 120.13(14)
C9 C1 C5 119.84(14)
C4 C2 C1 120.42(14)
C4 C2 C6 119.28(14)
C6 C2 C1 120.30(14)
C10 C300 C7 120.93(14)
C11 C300 C7 120.89(14)
C11 C300 C10 118.18(14)
C2 C4 C14 118.11(14)
C11 C4 C2 119.31(14)
C11 C4 C14 122.58(14)
C1 C5 C20 118.08(14)
C13 C5 C1 118.65(15)
C13 C5 C20 123.27(15)
C2 C6 C18 118.05(14)
C10 C6 C2 119.25(14)
C10 C6 C18 122.70(15)
N C7 C300 119.61(14)
C C7 C300 118.46(15)
C C7 N 121.93(17)
C17 C8 C13 121.03(16)
C1 C9 C19 118.17(14)
C17 C9 C1 119.00(15)
C17 C9 C19 122.83(15)
C6 C10 C300 121.91(15)
C4 C11 C300 122.03(14)
C7 N C21 117.96(18)
C8 C13 C5 120.86(16)
C20 C14 C4 121.50(15)
C23 C15 C21 118.30(19)
C7 C C23 118.20(19)
C8 C17 C9 120.61(16)
C19 C18 C6 121.61(15)
C18 C19 C9 121.74(14)
C14 C20 C5 121.85(15)
C15 C21 N 121.53(19)
C15 C23 C 122.1(2)

loop_
_geom_bond_atom_site_label_1
_geom_bond_atom_site_label_2
_geom_bond_distance
C1 C2 1.421(2)
C1 C5 1.421(2)
C1 C9 1.418(2)
C2 C4 1.4146(19)
C2 C6 1.417(2)
C300 C7 1.488(2)
C300 C10 1.394(2)
C300 C11 1.393(2)
C4 C11 1.388(2)
C4 C14 1.437(2)
C5 C13 1.395(2)
C5 C20 1.432(2)
C6 C10 1.391(2)
C6 C18 1.434(2)
C7 N 1.362(2)
C7 C 1.356(2)
C8 C13 1.377(2)
C8 C17 1.375(2)
C9 C17 1.395(2)
C9 C19 1.430(2)
N C21 1.376(2)
C14 C20 1.342(2)
C15 C21 1.359(3)
C15 C23 1.357(3)
C C23 1.364(3)
C18 C19 1.344(2)
